data_7110337
loop_
_publ_author_name
'Padmini Ramaswamy'
'Ryotaro Matsuda'
'Wataru Kosaka'
'George Akiyama'
'Hyung Joon Jeon'
'Susumu Kitagawa'

_publ_section_title
;
 Highly proton conductive nanoporous coordination polymers with sulfonic
 acid groups on the pore surface
;
_journal_name_full Chem.Commun.
_journal_page_first 1144
_journal_paper_doi 10.1039/c3cc47980c
_journal_volume 50
_journal_year 2014
_chemical_formula_sum 'C17 H11 N2 O9 S Zn'
_chemical_formula_weight 484.71
_chemical_name_common Zincsulfoisophthalate
_chemical_name_systematic
;
 ?
;
_space_group_IT_number 14
_symmetry_cell_setting monoclinic
_symmetry_space_group_name_Hall '-P 2ybc'
_symmetry_space_group_name_H-M 'P 1 21/c 1'
_atom_sites_solution_hydrogens geom
_atom_sites_solution_primary direct
_atom_sites_solution_secondary difmap
_audit_creation_method SHELXL-97
_cell_angle_alpha 90.00
_cell_angle_beta 116.08(3)
_cell_angle_gamma 90.00
_cell_formula_units_Z 4
_cell_length_a 13.818(3)
_cell_length_b 9.5436(19)
_cell_length_c 15.309(3)
_cell_measurement_reflns_used 3141
_cell_measurement_temperature 123(2)
_cell_measurement_theta_max 24.99
_cell_measurement_theta_min 2.60
_cell_volume 1813.3(8)
_computing_structure_refinement 'SHELXL-97 (Sheldrick, 1997)'
_diffrn_ambient_temperature 123(2)
_diffrn_measured_fraction_theta_full 0.983
_diffrn_measured_fraction_theta_max 0.983
_diffrn_radiation_monochromator graphite
_diffrn_radiation_source 'fine-focus sealed tube'
_diffrn_radiation_type MoK\a
_diffrn_radiation_wavelength 0.71073
_diffrn_reflns_av_R_equivalents 0.1597
_diffrn_reflns_av_sigmaI/netI 0.1652
_diffrn_reflns_limit_h_max 16
_diffrn_reflns_limit_h_min -16
_diffrn_reflns_limit_k_max 10
_diffrn_reflns_limit_k_min -11
_diffrn_reflns_limit_l_max 14
_diffrn_reflns_limit_l_min -18
_diffrn_reflns_number 11873
_diffrn_reflns_theta_full 24.99
_diffrn_reflns_theta_max 24.99
_diffrn_reflns_theta_min 2.60
_exptl_absorpt_coefficient_mu 1.528
_exptl_absorpt_correction_T_max 1.0000
_exptl_absorpt_correction_T_min 0.6729
_exptl_absorpt_correction_type empirical
_exptl_absorpt_process_details SADABS;Sheldrick,1996
_exptl_crystal_colour Colorless
_exptl_crystal_density_diffrn 1.776
_exptl_crystal_density_method 'not measured'
_exptl_crystal_description Needle-like
_exptl_crystal_F_000 980
_exptl_crystal_size_max 0.16
_exptl_crystal_size_mid 0.12
_exptl_crystal_size_min 0.08
_refine_diff_density_max 0.781
_refine_diff_density_min -0.821
_refine_diff_density_rms 0.156
_refine_ls_extinction_method none
_refine_ls_goodness_of_fit_ref 0.902
_refine_ls_hydrogen_treatment mixed
_refine_ls_matrix_type full
_refine_ls_number_parameters 240
_refine_ls_number_reflns 3141
_refine_ls_number_restraints 2
_refine_ls_restrained_S_all 0.901
_refine_ls_R_factor_all 0.0750
_refine_ls_R_factor_gt 0.0582
_refine_ls_shift/su_max 0.000
_refine_ls_shift/su_mean 0.000
_refine_ls_structure_factor_coef Fsqd
_refine_ls_weighting_details 'calc w=1/[\s^2^(Fo^2^)+(0.0199P)^2^+0.0000P] where P=(Fo^2^+2Fc^2^)/3'
_refine_ls_weighting_scheme calc
_refine_ls_wR_factor_gt 0.1060
_refine_ls_wR_factor_ref 0.1136
_reflns_number_gt 2200
_reflns_number_total 3141
_reflns_threshold_expression >2sigma(I)
_cod_data_source_file c3cc47980c.txt
_cod_data_source_block CompoundII
_cod_original_cell_volume 1813.2(6)
_cod_original_sg_symbol_H-M P21/c
_cod_database_code 7110337

loop_
_symmetry_equiv_pos_as_xyz
'x, y, z'
'-x, y+1/2, -z+1/2'
'-x, -y, -z'
'x, -y-1/2, z-1/2'

loop_
_atom_site_label
_atom_site_type_symbol
_atom_site_fract_x
_atom_site_fract_y
_atom_site_fract_z
_atom_site_U_iso_or_equiv
_atom_site_adp_type
_atom_site_occupancy
_atom_site_symmetry_multiplicity
_atom_site_calc_flag
_atom_site_refinement_flags
Zn1 Zn 0.46474(5) 0.07207(5) 0.83707(4) 0.01152(18) Uani 1 1 d .
S1 S 0.13432(10) 0.48794(12) 0.97990(8) 0.0116(3) Uani 1 1 d .
O5 O 0.0637(3) 0.6095(3) 0.9574(2) 0.0152(7) Uani 1 1 d .
O4 O 0.1904(3) 0.4589(4) 1.0845(2) 0.0208(9) Uani 1 1 d .
H4A H 0.1472 0.4288 1.1033 0.031 Uiso 1 1 calc R
O6 O 0.0837(3) 0.3638(3) 0.9228(3) 0.0215(9) Uani 1 1 d .
C14 C 0.3462(4) 0.8569(5) 0.8723(3) 0.0116(10) Uani 1 1 d .
O9 O 0.2720(3) 0.9405(3) 0.8534(3) 0.0205(8) Uani 1 1 d .
O10 O 0.4367(3) 0.8845(3) 0.8710(2) 0.0172(8) Uani 1 1 d .
O3 O 0.5047(3) 0.3677(3) 0.8500(2) 0.0166(8) Uani 1 1 d .
O1 O 0.4010(3) 0.0794(4) 0.6920(3) 0.0167(8) Uani 1 1 d D
O2 O 0.4018(3) 0.2182(3) 0.8829(2) 0.0154(8) Uani 1 1 d .
N1 N 0.6245(3) 0.0615(4) 0.8737(3) 0.0121(9) Uani 1 1 d .
C2 C 0.7918(4) -0.0626(5) 0.9546(3) 0.0159(11) Uani 1 1 d .
H2 H 0.8284 -0.1427 0.9868 0.019 Uiso 1 1 calc R
C3 C 0.8480(4) 0.0482(5) 0.9381(3) 0.0145(11) Uani 1 1 d .
C12 C 0.2377(4) 0.5344(5) 0.9452(3) 0.0092(10) Uani 1 1 d .
C4 C 0.7887(4) 0.1621(5) 0.8843(3) 0.0122(10) Uani 1 1 d .
H4 H 0.8227 0.2356 0.8690 0.015 Uiso 1 1 calc R
C8 C 0.3771(4) 0.4605(5) 0.9016(3) 0.0114(10) Uani 1 1 d .
C7 C 0.4344(4) 0.3428(5) 0.8777(3) 0.0125(10) Uani 1 1 d .
C13 C 0.2993(4) 0.4284(4) 0.9339(3) 0.0103(10) Uani 1 1 d .
H13 H 0.2891 0.3362 0.9477 0.012 Uiso 1 1 calc R
C5 C 0.6784(4) 0.1643(5) 0.8539(3) 0.0127(11) Uani 1 1 d .
H5 H 0.6395 0.2407 0.8178 0.015 Uiso 1 1 calc R
C1 C 0.6814(4) -0.0527(5) 0.9229(3) 0.0151(11) Uani 1 1 d .
H1 H 0.6452 -0.1261 0.9356 0.018 Uiso 1 1 calc R
C6 C 0.9670(4) 0.0517(5) 0.9766(3) 0.0156(11) Uani 1 1 d .
H6 H 0.9977 0.1333 0.9668 0.025(15) Uiso 1 1 calc R
C9 C 0.3955(4) 0.6003(5) 0.8863(3) 0.0107(10) Uani 1 1 d .
H9 H 0.4500 0.6227 0.8687 0.013 Uiso 1 1 calc R
C11 C 0.2514(4) 0.6734(5) 0.9241(3) 0.0129(11) Uani 1 1 d .
H11 H 0.2065 0.7432 0.9279 0.016 Uiso 1 1 calc R
C10 C 0.3323(4) 0.7064(5) 0.8973(3) 0.0103(10) Uani 1 1 d .
N100 N 0.1115 0.1065 0.7246 0.0173(9) Uiso 1 1 d .
C100 C 0.0367 0.0813 0.7695 0.0270(13) Uiso 1 1 d .
C101 C 0.1302 0.2583 0.7138 0.0242(12) Uiso 1 1 d .
O100 O 0.0819 0.1090 0.8490 1.84(11) Uiso 1 1 d .
C102 C 0.1796 0.0724 0.7672 1.55(11) Uiso 1 1 d .
H1A H 0.418(5) 0.017(5) 0.660(4) 0.045(19) Uiso 1 1 d D
H1B H 0.334(2) 0.056(6) 0.665(4) 0.06(2) Uiso 1 1 d D

loop_
_atom_site_aniso_label
_atom_site_aniso_U_11
_atom_site_aniso_U_22
_atom_site_aniso_U_33
_atom_site_aniso_U_23
_atom_site_aniso_U_13
_atom_site_aniso_U_12
Zn1 0.0087(4) 0.0098(3) 0.0157(3) -0.0003(2) 0.0050(3) 0.0002(2)
S1 0.0077(7) 0.0148(6) 0.0117(6) 0.0015(4) 0.0037(6) 0.0005(5)
O5 0.008(2) 0.0197(18) 0.0161(18) 0.0007(14) 0.0036(17) 0.0011(15)
O4 0.011(2) 0.039(2) 0.0128(19) 0.0139(15) 0.0050(18) 0.0040(17)
O6 0.020(2) 0.0179(19) 0.033(2) -0.0029(15) 0.018(2) -0.0061(16)
C14 0.013(3) 0.011(2) 0.009(2) -0.0020(18) 0.004(2) 0.002(2)
O9 0.013(2) 0.0122(18) 0.033(2) 0.0049(15) 0.0072(19) 0.0023(16)
O10 0.011(2) 0.0161(18) 0.028(2) 0.0019(15) 0.0108(18) -0.0009(16)
O3 0.013(2) 0.0153(18) 0.026(2) -0.0006(14) 0.0134(18) 0.0002(15)
O1 0.010(2) 0.022(2) 0.015(2) -0.0041(14) 0.0017(18) -0.0025(17)
O2 0.019(2) 0.0083(17) 0.025(2) 0.0005(13) 0.0145(18) 0.0005(15)
N1 0.006(2) 0.014(2) 0.009(2) 0.0010(15) -0.0029(19) -0.0014(17)
C2 0.009(3) 0.020(3) 0.015(3) 0.0025(19) 0.002(2) 0.002(2)
C3 0.008(3) 0.024(3) 0.008(2) -0.0020(19) 0.001(2) -0.003(2)
C12 0.006(3) 0.012(2) 0.008(2) -0.0003(18) 0.002(2) -0.002(2)
C4 0.011(3) 0.011(3) 0.014(2) -0.0033(18) 0.005(2) -0.004(2)
C8 0.008(3) 0.013(2) 0.010(2) 0.0001(18) 0.002(2) 0.004(2)
C7 0.011(3) 0.012(2) 0.013(2) -0.0025(18) 0.004(2) -0.003(2)
C13 0.008(3) 0.009(2) 0.012(3) 0.0035(17) 0.003(2) 0.000(2)
C5 0.009(3) 0.017(3) 0.014(3) -0.0040(19) 0.007(2) -0.004(2)
C1 0.011(3) 0.011(3) 0.021(3) -0.0011(19) 0.004(2) -0.003(2)
C6 0.012(3) 0.025(3) 0.012(3) -0.002(2) 0.008(2) -0.001(2)
C9 0.011(3) 0.013(2) 0.007(2) -0.0010(18) 0.004(2) -0.001(2)
C11 0.012(3) 0.013(3) 0.012(2) -0.0016(18) 0.003(2) 0.004(2)
C10 0.008(3) 0.012(2) 0.010(2) -0.0020(18) 0.004(2) -0.004(2)

loop_
_atom_type_symbol
_atom_type_description
_atom_type_scat_dispersion_real
_atom_type_scat_dispersion_imag
_atom_type_scat_source
C C 0.0033 0.0016 'International Tables Vol C Tables 4.2.6.8 and 6.1.1.4'
H H 0.0000 0.0000 'International Tables Vol C Tables 4.2.6.8 and 6.1.1.4'
N N 0.0061 0.0033 'International Tables Vol C Tables 4.2.6.8 and 6.1.1.4'
O O 0.0106 0.0060 'International Tables Vol C Tables 4.2.6.8 and 6.1.1.4'
S S 0.1246 0.1234 'International Tables Vol C Tables 4.2.6.8 and 6.1.1.4'
Zn Zn 0.2839 1.4301 'International Tables Vol C Tables 4.2.6.8 and 6.1.1.4'

loop_
_geom_angle_atom_site_label_1
_geom_angle_atom_site_label_2
_geom_angle_atom_site_label_3
_geom_angle
_geom_angle_site_symmetry_1
_geom_angle_site_symmetry_3
O2 Zn1 O10 113.08(13) . 1_545
O2 Zn1 O1 109.28(15) . .
O10 Zn1 O1 106.63(14) 1_545 .
O2 Zn1 N1 123.02(15) . .
O10 Zn1 N1 101.55(15) 1_545 .
O1 Zn1 N1 101.73(16) . .
O6 S1 O5 114.3(2) . .
O6 S1 O4 112.7(2) . .
O5 S1 O4 112.68(19) . .
O6 S1 C12 105.09(19) . .
O5 S1 C12 105.8(2) . .
O4 S1 C12 105.3(2) . .
O9 C14 O10 125.4(4) . .
O9 C14 C10 119.2(4) . .
O10 C14 C10 115.4(4) . .
C14 O9 C102 147.8(3) . 1_565
C14 O10 Zn1 120.0(3) . 1_565
C7 O2 Zn1 114.7(3) . .
C5 N1 C1 117.8(4) . .
C5 N1 Zn1 123.0(3) . .
C1 N1 Zn1 119.1(3) . .
C1 C2 C3 119.9(5) . .
C4 C3 C2 117.8(5) . .
C4 C3 C6 118.6(4) . .
C2 C3 C6 123.5(5) . .
C13 C12 C11 120.9(4) . .
C13 C12 S1 118.2(3) . .
C11 C12 S1 120.8(3) . .
C5 C4 C3 119.1(4) . .
C9 C8 C13 119.5(4) . .
C9 C8 C7 121.1(4) . .
C13 C8 C7 119.3(4) . .
O3 C7 O2 123.1(4) . .
O3 C7 C8 120.9(4) . .
O2 C7 C8 115.9(4) . .
C12 C13 C8 119.6(4) . .
N1 C5 C4 123.4(5) . .
N1 C1 C2 121.8(4) . .
C6 C6 C3 125.3(6) 3_757 .
C10 C9 C8 120.2(4) . .
C10 C11 C12 119.5(4) . .
C11 C10 C9 120.0(4) . .
C11 C10 C14 119.8(4) . .
C9 C10 C14 120.0(4) . .
C102 N100 C100 108.125(16) . .
C102 N100 C101 104.176(9) . .
C100 N100 C101 113.336(1) . .
O100 C100 N100 107.02(2) . .
O100 C100 C102 86.94(3) . .
N100 C100 C102 26.534(11) . .
N100 C101 C102 27.773(11) . .
N100 C102 O9 153.32(11) . 1_545
N100 C102 C101 48.051(4) . .
O9 C102 C101 156.50(11) 1_545 .
N100 C102 C100 45.341(13) . .
O9 C102 C100 113.09(10) 1_545 .
C101 C102 C100 78.540(12) . .

loop_
_geom_bond_atom_site_label_1
_geom_bond_atom_site_label_2
_geom_bond_distance
_geom_bond_site_symmetry_2
Zn1 O2 1.932(3) .
Zn1 O10 1.949(3) 1_545
Zn1 O1 1.999(4) .
Zn1 N1 2.027(4) .
S1 O6 1.456(3) .
S1 O5 1.457(3) .
S1 O4 1.467(3) .
S1 C12 1.786(4) .
C14 O9 1.229(5) .
C14 O10 1.287(5) .
C14 C10 1.520(6) .
O9 C102 1.864(3) 1_565
O10 Zn1 1.949(3) 1_565
O3 C7 1.241(5) .
O2 C7 1.287(5) .
N1 C5 1.344(5) .
N1 C1 1.361(6) .
C2 C1 1.385(7) .
C2 C3 1.399(6) .
C3 C4 1.392(6) .
C3 C6 1.483(7) .
C12 C13 1.380(6) .
C12 C11 1.397(6) .
C4 C5 1.385(6) .
C8 C9 1.397(6) .
C8 C13 1.401(6) .
C8 C7 1.509(6) .
C6 C6 1.320(9) 3_757
C9 C10 1.395(6) .
C11 C10 1.386(6) .
N100 C102 0.9359(3) .
N100 C100 1.4902(3) .
N100 C101 1.4939(3) .
C100 O100 1.1286(4) .
C100 C102 1.9911(4) .
C101 C102 1.9474(4) .
C102 O9 1.864(3) 1_545
